data_4000417
_journal_name_full 'Chemistry of Materials'
_journal_paper_doi 10.1021/cm049594l
_journal_year 2004
_chemical_formula_moiety 'S O3 C10 H13, C1 N3 H6'
_chemical_formula_sum 'C11 H19 N3 O3 S'
_chemical_formula_weight 273.35
_chemical_name_common 03066
_space_group_IT_number 62
_symmetry_cell_setting orthorhombic
_symmetry_space_group_name_Hall '-P 2ac 2n'
_symmetry_space_group_name_H-M 'P n m a'
_atom_sites_solution_hydrogens geom
_atom_sites_solution_primary direct
_atom_sites_solution_secondary difmap
_cell_angle_alpha 90.00
_cell_angle_beta 90.00
_cell_angle_gamma 90.00
_cell_formula_units_Z 12
_cell_length_a 24.773(2)
_cell_length_b 7.5708(6)
_cell_length_c 22.3375(19)
_cell_measurement_reflns_used 2037
_cell_measurement_temperature 173(2)
_cell_measurement_theta_max 27.287
_cell_measurement_theta_min 2.455
_cell_volume 4189.5(6)
_diffrn_ambient_temperature 173(2)
_diffrn_detector_area_resol_mean ?
_diffrn_measurement_device_type 'Siemens SMART Platform CCD'
_diffrn_measurement_method 'area detector, omega scans'
_diffrn_radiation_monochromator graphite
_diffrn_radiation_source 'normal-focus sealed tube'
_diffrn_radiation_type MoK\a
_diffrn_radiation_wavelength 0.71073
_diffrn_reflns_av_R_equivalents 0.0269
_diffrn_reflns_av_sigmaI/netI 0.0178
_diffrn_reflns_limit_h_max 32
_diffrn_reflns_limit_h_min -32
_diffrn_reflns_limit_k_max 9
_diffrn_reflns_limit_k_min -9
_diffrn_reflns_limit_l_max 29
_diffrn_reflns_limit_l_min -29
_diffrn_reflns_number 50043
_diffrn_reflns_theta_max 28.28
_diffrn_reflns_theta_min 1.23
_diffrn_standards_decay_% ?
_diffrn_standards_interval_count ?
_diffrn_standards_interval_time ?
_diffrn_standards_number ?
_exptl_absorpt_coefficient_mu 0.237
_exptl_absorpt_correction_T_max 1.000000
_exptl_absorpt_correction_T_min 0.959562
_exptl_absorpt_correction_type multi-scan
_exptl_absorpt_process_details 'SADABS, R. Blessing, 1995'
_exptl_crystal_colour colorless
_exptl_crystal_density_diffrn 1.300
_exptl_crystal_density_meas ?
_exptl_crystal_density_method 'not measured'
_exptl_crystal_description block
_exptl_crystal_F_000 1752
_exptl_crystal_size_max 0.48
_exptl_crystal_size_mid 0.33
_exptl_crystal_size_min 0.27
_refine_ls_extinction_coef ?
_refine_ls_extinction_method none
_refine_ls_goodness_of_fit_ref 1.010
_refine_ls_hydrogen_treatment mixed
_refine_ls_matrix_type full
_refine_ls_number_parameters 350
_refine_ls_number_reflns 5542
_refine_ls_number_restraints 175
_refine_ls_restrained_S_all 1.010
_refine_ls_R_factor_all 0.0645
_refine_ls_R_factor_gt 0.0496
_refine_ls_shift/su_max 0.001
_refine_ls_shift/su_mean 0.000
_refine_ls_structure_factor_coef Fsqd
_refine_ls_weighting_details 'calc w=1/[\s^2^(Fo^2^)+(0.0669P)^2^+2.8000P] where P=(Fo^2^+2Fc^2^)/3'
_refine_ls_weighting_scheme calc
_refine_ls_wR_factor_gt 0.1317
_refine_ls_wR_factor_ref 0.1418
_reflns_number_gt 4369
_reflns_number_total 5542
_reflns_threshold_expression >2sigma(I)
_cod_original_sg_symbol_H-M Pnma
_cod_database_code 4000417

loop_
_symmetry_equiv_pos_as_xyz
'x, y, z'
'-x+1/2, -y, z+1/2'
'-x, y+1/2, -z'
'x+1/2, -y+1/2, -z+1/2'
'-x, -y, -z'
'x-1/2, y, -z-1/2'
'x, -y-1/2, z'
'-x-1/2, y-1/2, z-1/2'

loop_
_atom_site_label
_atom_site_type_symbol
_atom_site_fract_x
_atom_site_fract_y
_atom_site_fract_z
_atom_site_U_iso_or_equiv
_atom_site_adp_type
_atom_site_occupancy
_atom_site_symmetry_multiplicity
_atom_site_calc_flag
_atom_site_refinement_flags
_atom_site_disorder_assembly
_atom_site_disorder_group
S1 S 0.15118(3) 0.2500 0.19896(3) 0.03514(16) Uani 1 2 d SD . .
O1 O 0.20497(7) 0.2500 0.17223(9) 0.0449(5) Uani 1 2 d SD A .
O2 O 0.14107(5) 0.09063(16) 0.23422(6) 0.0405(3) Uani 1 1 d D A .
C1 C 0.10451(7) 0.2474(17) 0.14020(7) 0.0375(7) Uani 0.50 2 d PGD A -1
C2 C 0.05003(8) 0.2208(13) 0.15204(7) 0.048(2) Uani 0.50 1 d PGD A -1
H2C H 0.0381 0.2044 0.1921 0.057 Uiso 0.50 1 calc PR A -1
C3 C 0.01300(7) 0.2182(10) 0.10529(10) 0.050(2) Uani 0.50 1 d PGD A -1
H3C H -0.0242 0.2000 0.1134 0.060 Uiso 0.50 1 calc PR A -1
C4 C 0.03045(8) 0.2421(10) 0.04671(8) 0.0576(13) Uani 0.50 1 d PGD A -1
C5 C 0.08494(9) 0.2687(14) 0.03488(7) 0.0563(18) Uani 0.50 1 d PGD A -1
H5C H 0.0969 0.2851 -0.0052 0.068 Uiso 0.50 1 calc PR A -1
C6 C 0.12197(8) 0.2713(18) 0.08162(9) 0.043(2) Uani 0.50 1 d PGD A -1
H6C H 0.1592 0.2895 0.0735 0.052 Uiso 0.50 1 calc PR A -1
C7 C -0.00730(13) 0.2500 -0.00654(14) 0.0575(8) Uani 1 2 d SD . .
H7A H 0.0011 0.3581 -0.0296 0.069 Uiso 0.50 1 calc PR A .
H7B H 0.0006 0.1477 -0.0327 0.069 Uiso 0.50 1 calc PR . .
C8 C -0.06660(12) 0.2500 0.00697(14) 0.0569(8) Uani 1 2 d SD A .
H8A H -0.0756 0.3558 0.0310 0.068 Uiso 0.50 1 calc PR . .
H8B H -0.0756 0.1442 0.0310 0.068 Uiso 0.50 1 calc PR . .
C9 C -0.10099(11) 0.2500 -0.05105(13) 0.0520(7) Uani 1 2 d SD . .
H9A H -0.0923 0.3559 -0.0752 0.062 Uiso 0.50 1 calc PR A .
H9B H -0.0923 0.1441 -0.0752 0.062 Uiso 0.50 1 calc PR . .
C10 C -0.15963(12) 0.2500 -0.03588(15) 0.0661(10) Uani 1 2 d SD A .
H10A H -0.1809 0.2500 -0.0728 0.099 Uiso 1 2 calc SR . .
H10B H -0.1682 0.3557 -0.0124 0.099 Uiso 0.50 1 calc PR . .
H10C H -0.1682 0.1443 -0.0124 0.099 Uiso 0.50 1 calc PR . .
S2 S 0.14612(3) 0.2500 0.55339(3) 0.03419(16) Uani 1 2 d SD . .
O3 O 0.19993(7) 0.2500 0.52706(10) 0.0464(5) Uani 1 2 d SD B .
O4 O 0.13621(6) 0.09051(16) 0.58849(6) 0.0445(3) Uani 1 1 d D B .
C11 C 0.10224(13) 0.235(3) 0.49059(12) 0.0341(16) Uani 0.3502(15) 1 d PGD B -1
C12 C 0.04679(13) 0.258(2) 0.49594(10) 0.065(2) Uani 0.3502(15) 1 d PGD B -1
H12 H 0.0307 0.2648 0.5345 0.078 Uiso 0.3502(15) 1 calc PR B -1
C13 C 0.01494(11) 0.2722(17) 0.44492(15) 0.068(2) Uani 0.3502(15) 1 d PGD B -1
H13 H -0.0230 0.2880 0.4486 0.081 Uiso 0.3502(15) 1 calc PR B -1
C14 C 0.03855(14) 0.2630(12) 0.38856(11) 0.0675(14) Uani 0.3502(15) 1 d PGDU B -1
C15 C 0.09400(15) 0.2399(12) 0.38321(11) 0.0675(14) Uani 0.3502(15) 1 d PGD B -1
H15 H 0.1101 0.2336 0.3447 0.081 Uiso 0.3502(15) 1 calc PR B -1
C16 C 0.12585(11) 0.226(2) 0.43423(15) 0.048(2) Uani 0.3502(15) 1 d PGD B -1
H16 H 0.1638 0.2104 0.4306 0.057 Uiso 0.3502(15) 1 calc PR B -1
C17 C 0.0072(2) 0.2591(15) 0.3301(2) 0.0744(16) Uani 0.3502(15) 1 d PDU B -1
H17A H 0.0159 0.3680 0.3075 0.089 Uiso 0.3502(15) 1 calc PR B -1
H17B H 0.0204 0.1579 0.3062 0.089 Uiso 0.3502(15) 1 calc PR B -1
C18 C -0.0518(2) 0.2454(19) 0.3343(3) 0.0725(18) Uani 0.700(3) 2 d SPDU B -1
H18A H -0.0658 0.3429 0.3594 0.087 Uiso 0.3502(15) 1 calc PR B -1
H18B H -0.0616 0.1324 0.3538 0.087 Uiso 0.3502(15) 1 calc PR B -1
C19 C -0.0785(2) 0.255(4) 0.2701(3) 0.0555(19) Uani 0.700(3) 2 d SPD B -1
H19A H -0.0723 0.3722 0.2519 0.067 Uiso 0.3502(15) 1 calc PR B -1
H19B H -0.0626 0.1637 0.2435 0.067 Uiso 0.3502(15) 1 calc PR B -1
C20 C -0.1386(2) 0.222(3) 0.2781(3) 0.060(4) Uani 0.3502(15) 1 d PD B -1
H20A H -0.1562 0.2191 0.2389 0.090 Uiso 0.3502(15) 1 calc PR B -1
H20B H -0.1542 0.3168 0.3024 0.090 Uiso 0.3502(15) 1 calc PR B -1
H20C H -0.1440 0.1083 0.2984 0.090 Uiso 0.3502(15) 1 calc PR B -1
C11' C 0.0960(3) 0.267(4) 0.4993(3) 0.0341(16) Uani 0.1498(15) 1 d PGD B -2
C12' C 0.0440(4) 0.296(3) 0.5208(3) 0.065(2) Uani 0.1498(15) 1 d PGD B -2
H12' H 0.0384 0.3159 0.5623 0.078 Uiso 0.1498(15) 1 calc PR B -2
C13' C 0.0005(3) 0.295(2) 0.4816(4) 0.068(2) Uani 0.1498(15) 1 d PGD B -2
H13' H -0.0350 0.3142 0.4964 0.081 Uiso 0.1498(15) 1 calc PR B -2
C14' C 0.0088(3) 0.265(3) 0.4209(3) 0.068(2) Uani 0.1498(15) 1 d PGDU B -2
C15' C 0.0607(4) 0.236(3) 0.3994(3) 0.0675(14) Uani 0.1498(15) 1 d PGD B -2
H15' H 0.0664 0.2158 0.3579 0.081 Uiso 0.1498(15) 1 calc PR B -2
C16' C 0.1043(3) 0.237(4) 0.4386(4) 0.048(2) Uani 0.1498(15) 1 d PGD B -2
H16' H 0.1398 0.2175 0.4239 0.057 Uiso 0.1498(15) 1 calc PR B -2
C17' C -0.0398(5) 0.231(3) 0.3825(5) 0.0744(16) Uani 0.1498(15) 1 d PDU B -2
H17C H -0.0522 0.1094 0.3908 0.089 Uiso 0.1498(15) 1 calc PR B -2
H17D H -0.0687 0.3118 0.3962 0.089 Uiso 0.1498(15) 1 calc PR B -2
C18' C -0.0356(6) 0.250(5) 0.3168(6) 0.0725(18) Uani 0.300(3) 2 d SPDU B -2
H18C H -0.0140 0.1519 0.3000 0.087 Uiso 0.1498(15) 1 calc PR B -2
H18D H -0.0176 0.3629 0.3066 0.087 Uiso 0.1498(15) 1 calc PR B -2
C19' C -0.0941(5) 0.247(10) 0.2904(5) 0.0555(19) Uani 0.300(3) 2 d SPD B -2
H19C H -0.1126 0.1351 0.3008 0.067 Uiso 0.1498(15) 1 calc PR B -2
H19D H -0.1156 0.3470 0.3058 0.067 Uiso 0.1498(15) 1 calc PR B -2
C20' C -0.0867(5) 0.261(10) 0.2246(5) 0.060(4) Uani 0.1498(15) 1 d PD B -2
H20D H -0.1208 0.2347 0.2044 0.090 Uiso 0.1498(15) 1 calc PR B -2
H20E H -0.0589 0.1776 0.2115 0.090 Uiso 0.1498(15) 1 calc PR B -2
H20F H -0.0753 0.3819 0.2145 0.090 Uiso 0.1498(15) 1 calc PR B -2
S3 S 0.17033(3) 0.2500 0.87073(3) 0.03635(16) Uani 1 2 d SD . .
O5 O 0.21647(7) 0.2500 0.83026(9) 0.0440(5) Uani 1 2 d SD C .
O6 O 0.16805(5) 0.09121(17) 0.90811(6) 0.0427(3) Uani 1 1 d D C .
C21 C 0.11150(7) 0.2357(8) 0.82627(8) 0.0336(7) Uani 0.50 1 d PGD C -1
C22 C 0.06307(9) 0.1966(5) 0.85475(7) 0.0550(16) Uani 0.50 1 d PGD C -1
H22A H 0.0628 0.1690 0.8962 0.066 Uiso 0.50 1 calc PR C -1
C23 C 0.01507(7) 0.1979(5) 0.82254(9) 0.0535(15) Uani 0.50 1 d PGD C -1
H23A H -0.0180 0.1711 0.8420 0.064 Uiso 0.50 1 calc PR C -1
C24 C 0.01549(6) 0.2383(8) 0.76184(9) 0.0388(7) Uani 0.50 1 d PGD C -1
C25 C 0.06392(8) 0.2774(8) 0.73335(7) 0.0362(14) Uani 0.50 1 d PGD C -1
H25A H 0.0642 0.3050 0.6919 0.043 Uiso 0.50 1 calc PR C -1
C26 C 0.11193(7) 0.2761(8) 0.76556(9) 0.0348(14) Uani 0.50 1 d PGD C -1
H26A H 0.1450 0.3029 0.7461 0.042 Uiso 0.50 1 calc PR C -1
C27 C -0.03943(11) 0.2500 0.73070(13) 0.0492(7) Uani 1 2 d SD . .
H27A H -0.0616 0.1494 0.7447 0.059 Uiso 0.50 1 calc PR C .
H27B H -0.0574 0.3594 0.7446 0.059 Uiso 0.50 1 calc PR . .
C28 C -0.04054(13) 0.2500 0.66313(14) 0.0547(8) Uani 1 2 d SD C .
H28A H -0.0215 0.1441 0.6479 0.066 Uiso 0.50 1 calc PR . .
H28B H -0.0215 0.3559 0.6479 0.066 Uiso 0.50 1 calc PR . .
C29 C -0.09871(17) 0.2500 0.64035(19) 0.0847(13) Uani 1 2 d SD . .
H29A H -0.1175 0.1443 0.6560 0.102 Uiso 0.50 1 calc PR C .
H29B H -0.1175 0.3557 0.6560 0.102 Uiso 0.50 1 calc PR . .
C30 C -0.1023(2) 0.2500 0.5729(2) 0.112(2) Uani 1 2 d SD C .
H30A H -0.1403 0.2500 0.5607 0.168 Uiso 1 2 calc SR . .
H30B H -0.0844 0.1443 0.5570 0.168 Uiso 0.50 1 calc PR . .
H30C H -0.0844 0.3557 0.5570 0.168 Uiso 0.50 1 calc PR . .
N1 N 0.25423(6) 0.0986(2) 0.00210(7) 0.0423(4) Uani 1 1 d . . .
H1A H 0.2678 -0.0022 0.0147 0.051 Uiso 1 1 calc R . .
H1B H 0.2266 0.0990 -0.0227 0.051 Uiso 1 1 calc R . .
N2 N 0.31703(9) 0.2500 0.05777(10) 0.0379(5) Uani 1 2 d S . .
H2A H 0.3306 0.3507 0.0704 0.045 Uiso 0.50 1 calc PR . .
H2B H 0.3310 0.1493 0.0699 0.045 Uiso 0.50 1 calc PR . .
N3 N 0.22663(7) 0.0977(2) 0.32782(7) 0.0451(4) Uani 1 1 d . . .
H3A H 0.2414 -0.0028 0.3389 0.054 Uiso 1 1 calc R . .
H3B H 0.1966 0.0974 0.3068 0.054 Uiso 1 1 calc R . .
N4 N 0.29487(10) 0.2500 0.37438(10) 0.0432(5) Uani 1 2 d S . .
H4A H 0.3096 0.3506 0.3854 0.052 Uiso 0.50 1 calc PR . .
H4B H 0.3102 0.1494 0.3844 0.052 Uiso 0.50 1 calc PR . .
N5 N 0.23810(6) 0.0979(2) 0.66929(7) 0.0414(4) Uani 1 1 d . . .
H5A H 0.2543 -0.0027 0.6776 0.050 Uiso 1 1 calc R . .
H5B H 0.2056 0.0977 0.6534 0.050 Uiso 1 1 calc R . .
N6 N 0.31175(9) 0.2500 0.70460(10) 0.0426(5) Uani 1 2 d S . .
H6A H 0.3279 0.1493 0.7129 0.051 Uiso 0.50 1 calc PR . .
H6B H 0.3281 0.3507 0.7122 0.051 Uiso 0.50 1 calc PR . .
C31 C 0.27545(10) 0.2500 0.02047(12) 0.0349(5) Uani 1 2 d S . .
C32 C 0.24968(11) 0.2500 0.34284(11) 0.0373(5) Uani 1 2 d S . .
C33 C 0.26281(11) 0.2500 0.68072(11) 0.0360(5) Uani 1 2 d S . .

loop_
_atom_site_aniso_label
_atom_site_aniso_U_11
_atom_site_aniso_U_22
_atom_site_aniso_U_33
_atom_site_aniso_U_23
_atom_site_aniso_U_13
_atom_site_aniso_U_12
S1 0.0363(3) 0.0281(3) 0.0410(3) 0.000 -0.0002(2) 0.000
O1 0.0361(9) 0.0365(10) 0.0622(12) 0.000 0.0056(9) 0.000
O2 0.0460(7) 0.0309(6) 0.0447(7) 0.0028(5) -0.0035(5) -0.0019(5)
C1 0.0425(14) 0.0373(16) 0.0327(12) -0.004(11) 0.0014(11) -0.005(11)
C2 0.0433(16) 0.067(7) 0.0321(14) 0.0029(19) 0.0016(12) 0.001(2)
C3 0.0418(16) 0.068(6) 0.0407(16) -0.001(2) -0.0021(13) 0.003(2)
C4 0.058(2) 0.079(3) 0.0356(15) -0.020(4) -0.0096(14) 0.047(4)
C5 0.061(2) 0.075(5) 0.0325(14) -0.006(3) 0.0060(14) -0.030(4)
C6 0.0481(16) 0.041(6) 0.0404(15) 0.001(2) 0.0056(12) -0.012(2)
C7 0.0481(17) 0.083(2) 0.0413(15) 0.000 -0.0037(13) 0.000
C8 0.0435(16) 0.079(2) 0.0479(16) 0.000 -0.0067(13) 0.000
C9 0.0387(14) 0.072(2) 0.0449(15) 0.000 -0.0026(12) 0.000
C10 0.0428(16) 0.106(3) 0.0498(17) 0.000 -0.0041(14) 0.000
S2 0.0379(3) 0.0244(3) 0.0402(3) 0.000 0.0035(2) 0.000
O3 0.0342(9) 0.0315(10) 0.0734(13) 0.000 0.0091(9) 0.000
O4 0.0588(8) 0.0287(7) 0.0461(7) 0.0047(5) 0.0057(6) -0.0005(6)
C11 0.0398(17) 0.019(5) 0.0439(19) -0.005(5) 0.0037(14) 0.000(5)
C12 0.043(2) 0.122(6) 0.030(3) -0.012(9) 0.002(2) -0.015(7)
C13 0.045(2) 0.105(6) 0.053(3) 0.041(5) -0.007(2) -0.023(4)
C14 0.090(3) 0.072(3) 0.0400(16) 0.025(3) -0.0037(19) -0.047(4)
C15 0.090(3) 0.072(3) 0.0400(16) 0.025(3) -0.0037(19) -0.047(4)
C16 0.058(4) 0.042(7) 0.0430(19) -0.003(2) 0.007(2) 0.004(4)
C17 0.072(3) 0.090(3) 0.062(3) 0.051(3) -0.017(2) -0.058(3)
C18 0.064(4) 0.096(3) 0.057(3) 0.054(5) -0.014(3) -0.047(5)
C19 0.045(3) 0.067(3) 0.055(4) -0.018(11) -0.003(2) 0.015(10)
C20 0.053(3) 0.067(12) 0.059(3) -0.002(4) -0.002(2) 0.000(4)
C11' 0.0398(17) 0.019(5) 0.0439(19) -0.005(5) 0.0037(14) 0.000(5)
C12' 0.043(2) 0.122(6) 0.030(3) -0.012(9) 0.002(2) -0.015(7)
C13' 0.045(2) 0.105(6) 0.053(3) 0.041(5) -0.007(2) -0.023(4)
C14' 0.045(2) 0.105(6) 0.053(3) 0.041(5) -0.007(2) -0.023(4)
C15' 0.090(3) 0.072(3) 0.0400(16) 0.025(3) -0.0037(19) -0.047(4)
C16' 0.058(4) 0.042(7) 0.0430(19) -0.003(2) 0.007(2) 0.004(4)
C17' 0.072(3) 0.090(3) 0.062(3) 0.051(3) -0.017(2) -0.058(3)
C18' 0.064(4) 0.096(3) 0.057(3) 0.054(5) -0.014(3) -0.047(5)
C19' 0.045(3) 0.067(3) 0.055(4) -0.018(11) -0.003(2) 0.015(10)
C20' 0.053(3) 0.067(12) 0.059(3) -0.002(4) -0.002(2) 0.000(4)
S3 0.0365(3) 0.0323(3) 0.0403(3) 0.000 -0.0056(3) 0.000
O5 0.0347(9) 0.0431(11) 0.0543(12) 0.000 -0.0004(8) 0.000
O6 0.0500(7) 0.0335(7) 0.0446(7) 0.0024(6) -0.0072(6) -0.0003(6)
C21 0.0326(12) 0.032(2) 0.0366(13) 0.001(2) -0.0013(10) -0.001(2)
C22 0.0423(18) 0.091(5) 0.0321(15) -0.0002(18) 0.0037(14) -0.0046(19)
C23 0.0325(16) 0.084(5) 0.0441(18) -0.0023(18) 0.0061(14) -0.0033(17)
C24 0.0387(13) 0.0346(19) 0.0429(14) -0.001(3) -0.0022(11) -0.010(3)
C25 0.0451(15) 0.028(4) 0.0360(14) 0.0048(13) -0.0029(12) -0.0002(14)
C26 0.0365(14) 0.027(4) 0.0412(14) 0.0055(14) 0.0038(11) -0.0046(13)
C27 0.0409(14) 0.0530(17) 0.0536(17) 0.000 -0.0053(13) 0.000
C28 0.0592(18) 0.0474(17) 0.0575(18) 0.000 -0.0221(15) 0.000
C29 0.077(3) 0.085(3) 0.092(3) 0.000 -0.049(2) 0.000
C30 0.130(5) 0.104(4) 0.103(4) 0.000 -0.074(4) 0.000
N1 0.0446(8) 0.0271(8) 0.0552(9) 0.0007(7) -0.0144(7) -0.0006(6)
N2 0.0405(11) 0.0285(10) 0.0447(12) 0.000 -0.0079(9) 0.000
N3 0.0471(9) 0.0335(8) 0.0548(10) 0.0013(7) -0.0125(7) -0.0003(7)
N4 0.0469(13) 0.0364(12) 0.0464(13) 0.000 -0.0114(10) 0.000
N5 0.0464(8) 0.0275(8) 0.0502(9) 0.0026(7) -0.0051(7) -0.0005(6)
N6 0.0471(13) 0.0293(11) 0.0513(13) 0.000 -0.0063(10) 0.000
C31 0.0356(12) 0.0293(12) 0.0399(13) 0.000 0.0001(10) 0.000
C32 0.0425(13) 0.0353(13) 0.0342(12) 0.000 0.0011(10) 0.000
C33 0.0454(14) 0.0291(12) 0.0335(12) 0.000 0.0027(10) 0.000
